data_4133472
loop_
_publ_author_name
'Lameijer, Lucien N.'
'van de Griend, Corjan'
'Hopkins, Samantha L.'
'Volbeda, Anne-Geert'
'Askes, Sven H. C.'
'Siegler, Maxime A.'
'Bonnet, Sylvestre'

_publ_section_title
;
 Photochemical Resolution of a Thermally Inert Cyclometalated
 Ru(phbpy)(N-N)(Sulfoxide)<sup>+</sup> Complex.
;
_journal_issue 1
_journal_name_full 'Journal of the American Chemical Society'
_journal_page_first 352
_journal_page_last 362
_journal_paper_doi 10.1021/jacs.8b10264
_journal_volume 141
_journal_year 2019
_chemical_formula_moiety 'C30 H25 N4 O Ru S, F6 P'
_chemical_formula_sum 'C30 H25 F6 N4 O P Ru S'
_chemical_formula_weight 735.64
_space_group_crystal_system triclinic
_space_group_IT_number 2
_space_group_name_Hall '-P 1'
_space_group_name_H-M_alt 'P -1'
_atom_sites_solution_hydrogens geom
_atom_sites_solution_primary direct
_atom_sites_solution_secondary difmap
_audit_creation_method SHELXL-2014/7
_cell_angle_alpha 95.641(2)
_cell_angle_beta 98.831(3)
_cell_angle_gamma 109.006(3)
_cell_formula_units_Z 2
_cell_length_a 9.1748(3)
_cell_length_b 12.0308(3)
_cell_length_c 15.1510(4)
_cell_measurement_reflns_used 13605
_cell_measurement_temperature 110(2)
_cell_measurement_theta_max 71.98
_cell_measurement_theta_min 2.95
_cell_volume 1542.65(8)
_computing_cell_refinement
;
CrysAlisPro, Agilent Technologies,
Version 1.171.36.32 (release 02-08-2013 CrysAlis171 .NET)
(compiled Aug  2 2013,16:46:58)
;
_computing_data_collection
;
CrysAlisPro, Agilent Technologies,
Version 1.171.36.32 (release 02-08-2013 CrysAlis171 .NET)
(compiled Aug  2 2013,16:46:58)
;
_computing_data_reduction
;
CrysAlisPro, Agilent Technologies,
Version 1.171.36.32 (release 02-08-2013 CrysAlis171 .NET)
(compiled Aug  2 2013,16:46:58)
;
_computing_molecular_graphics 'SHELXTL v6.10 (Sheldrick, 2008)'
_computing_publication_material 'SHELXTL v6.10 (Sheldrick, 2008)'
_computing_structure_refinement 'SHELXL-2014/7 (Sheldrick, 2015)'
_computing_structure_solution 'SHELXS-2014/7 (Sheldrick, 2015)'
_diffrn_ambient_temperature 110(2)
_diffrn_measured_fraction_theta_full 0.996
_diffrn_measured_fraction_theta_max 0.994
_diffrn_measurement_device_type 'SuperNova, Dual, Cu at zero, Atlas'
_diffrn_measurement_method '\w scans'
_diffrn_radiation_monochromator mirror
_diffrn_radiation_source 'SuperNova (Cu) X-ray Source'
_diffrn_radiation_type CuK\a
_diffrn_radiation_wavelength 1.54178
_diffrn_reflns_av_R_equivalents 0.0229
_diffrn_reflns_av_unetI/netI 0.0208
_diffrn_reflns_Laue_measured_fraction_full 0.996
_diffrn_reflns_Laue_measured_fraction_max 0.994
_diffrn_reflns_limit_h_max 11
_diffrn_reflns_limit_h_min -10
_diffrn_reflns_limit_k_max 14
_diffrn_reflns_limit_k_min -14
_diffrn_reflns_limit_l_max 18
_diffrn_reflns_limit_l_min -18
_diffrn_reflns_number 19662
_diffrn_reflns_point_group_measured_fraction_full 0.996
_diffrn_reflns_point_group_measured_fraction_max 0.994
_diffrn_reflns_theta_full 67.679
_diffrn_reflns_theta_max 71.889
_diffrn_reflns_theta_min 2.989
_exptl_absorpt_coefficient_mu 5.840
_exptl_absorpt_correction_T_max 0.685
_exptl_absorpt_correction_T_min 0.296
_exptl_absorpt_correction_type analytical
_exptl_absorpt_process_details
;
CrysAlisPro, Agilent Technologies,
Version 1.171.36.32 (release 02-08-2013 CrysAlis171 .NET)
(compiled Aug  2 2013,16:46:58)
Analytical numeric absorption correction using a multifaceted crystal
			model based on expressions derived by R.C. Clark & J.S. Reid.
(Clark, R. C. & Reid, J. S. (1995). Acta Cryst. A51, 887-897)
;
_exptl_crystal_colour 'dark red'
_exptl_crystal_density_diffrn 1.584
_exptl_crystal_description rod
_exptl_crystal_F_000 740
_exptl_crystal_size_max 0.31
_exptl_crystal_size_mid 0.09
_exptl_crystal_size_min 0.08
_refine_diff_density_max 0.901
_refine_diff_density_min -0.987
_refine_diff_density_rms 0.057
_refine_ls_extinction_method none
_refine_ls_goodness_of_fit_ref 1.051
_refine_ls_hydrogen_treatment constr
_refine_ls_matrix_type full
_refine_ls_number_parameters 463
_refine_ls_number_reflns 6033
_refine_ls_number_restraints 237
_refine_ls_restrained_S_all 1.066
_refine_ls_R_factor_all 0.0279
_refine_ls_R_factor_gt 0.0263
_refine_ls_shift/su_max 0.002
_refine_ls_shift/su_mean 0.000
_refine_ls_structure_factor_coef Fsqd
_refine_ls_weighting_details 'w=1/[\s^2^(Fo^2^)+(0.0254P)^2^+1.5195P] where P=(Fo^2^+2Fc^2^)/3'
_refine_ls_weighting_scheme calc
_refine_ls_wR_factor_gt 0.0623
_refine_ls_wR_factor_ref 0.0634
_reflns_Friedel_coverage 0.000
_reflns_number_gt 5760
_reflns_number_total 6033
_reflns_threshold_expression 'I > 2\s(I)'
_cod_data_source_file '[2]PF6.cif'
_cod_data_source_block 2_PF6
_cod_database_code 4133472
_shelx_shelxl_version_number 2014/7
_shelx_space_group_comment
;
The symmetry employed for this shelxl refinement is uniquely defined
by the following loop, which should always be used as a source of
symmetry information in preference to the above space-group names.
They are only intended as comments.
;

loop_
_space_group_symop_operation_xyz
'x, y, z'
'-x, -y, -z'

loop_
_atom_site_label
_atom_site_type_symbol
_atom_site_fract_x
_atom_site_fract_y
_atom_site_fract_z
_atom_site_U_iso_or_equiv
_atom_site_adp_type
_atom_site_occupancy
_atom_site_site_symmetry_order
_atom_site_calc_flag
_atom_site_refinement_flags_posn
_atom_site_refinement_flags_adp
_atom_site_refinement_flags_occupancy
_atom_site_disorder_assembly
_atom_site_disorder_group
Ru1 Ru 0.40993(2) 0.22743(2) 0.72885(2) 0.02185(5) Uani 1 1 d . . . . .
S1 S 0.22520(5) 0.12432(4) 0.60791(3) 0.02325(11) Uani 1 1 d . . . . .
C1 C 0.3707(3) 0.3764(2) 0.69415(15) 0.0305(5) Uani 1 1 d . . . . .
C2 C 0.2507(3) 0.4205(2) 0.70853(17) 0.0400(6) Uani 1 1 d . . . . .
H2 H 0.1706 0.3772 0.7377 0.048 Uiso 1 1 calc R U . . .
C3 C 0.2471(4) 0.5262(3) 0.6808(2) 0.0514(8) Uani 1 1 d . . . . .
H3 H 0.1649 0.5544 0.6913 0.062 Uiso 1 1 calc R U . . .
C4 C 0.3618(4) 0.5909(3) 0.6382(2) 0.0557(9) Uani 1 1 d . . . . .
H4 H 0.3594 0.6640 0.6207 0.067 Uiso 1 1 calc R U . . .
C5 C 0.4810(3) 0.5492(2) 0.62068(19) 0.0449(7) Uani 1 1 d . . . . .
H5 H 0.5595 0.5931 0.5908 0.054 Uiso 1 1 calc R U . . .
C6 C 0.4837(3) 0.4417(2) 0.64780(16) 0.0326(5) Uani 1 1 d . . . . .
C7 C 0.6034(3) 0.38988(19) 0.62889(15) 0.0280(5) Uani 1 1 d . . . . .
C8 C 0.7314(3) 0.4371(2) 0.58886(17) 0.0363(5) Uani 1 1 d . . . . .
H8 H 0.7482 0.5107 0.5670 0.044 Uiso 1 1 calc R U . . .
C9 C 0.8344(3) 0.3761(2) 0.58091(17) 0.0359(5) Uani 1 1 d . . . . .
H9 H 0.9217 0.4079 0.5530 0.043 Uiso 1 1 calc R U . . .
C10 C 0.8117(2) 0.2694(2) 0.61323(15) 0.0295(5) Uani 1 1 d . . . . .
H10 H 0.8837 0.2284 0.6090 0.035 Uiso 1 1 calc R U . . .
C11 C 0.6816(2) 0.22348(19) 0.65194(14) 0.0236(4) Uani 1 1 d . . . . .
C12 C 0.6406(2) 0.11216(19) 0.69139(14) 0.0232(4) Uani 1 1 d . . . . .
C13 C 0.7183(3) 0.0311(2) 0.68354(16) 0.0292(5) Uani 1 1 d . . . . .
H13 H 0.8060 0.0477 0.6545 0.035 Uiso 1 1 calc R U . . .
C14 C 0.6676(3) -0.0740(2) 0.71819(17) 0.0359(5) Uani 1 1 d . . . . .
H14 H 0.7194 -0.1303 0.7128 0.043 Uiso 1 1 calc R U . . .
C15 C 0.5402(3) -0.0960(2) 0.76084(17) 0.0356(5) Uani 1 1 d . . . . .
H15 H 0.5024 -0.1678 0.7846 0.043 Uiso 1 1 calc R U . . .
C16 C 0.4690(3) -0.0109(2) 0.76806(15) 0.0298(5) Uani 1 1 d . . . . .
H16 H 0.3826 -0.0257 0.7981 0.036 Uiso 1 1 calc R U . . .
C17 C 0.2327(3) -0.0189(2) 0.57010(16) 0.0325(5) Uani 1 1 d . . . . .
H17A H 0.2119 -0.0689 0.6173 0.049 Uiso 1 1 calc R U . . .
H17B H 0.3372 -0.0099 0.5574 0.049 Uiso 1 1 calc R U . . .
H17C H 0.1531 -0.0564 0.5149 0.049 Uiso 1 1 calc R U . . .
C18 C 0.2521(3) 0.1876(2) 0.50704(15) 0.0345(5) Uani 1 1 d . . . . .
H18A H 0.1721 0.1359 0.4559 0.052 Uiso 1 1 calc R U . . .
H18B H 0.3569 0.1951 0.4956 0.052 Uiso 1 1 calc R U . . .
H18C H 0.2421 0.2665 0.5144 0.052 Uiso 1 1 calc R U . . .
C19 C 0.7118(3) 0.4101(2) 0.85403(16) 0.0351(5) Uani 1 1 d . . . . .
H19 H 0.7559 0.4191 0.8012 0.042 Uiso 1 1 calc R U . . .
C20 C 0.8022(3) 0.4777(3) 0.93672(18) 0.0436(6) Uani 1 1 d . . . . .
H20 H 0.9053 0.5318 0.9393 0.052 Uiso 1 1 calc R U . . .
C21 C 0.7417(3) 0.4657(3) 1.01365(18) 0.0458(7) Uani 1 1 d . . . . .
H21 H 0.8036 0.5093 1.0703 0.055 Uiso 1 1 calc R U . . .
C22 C 0.5870(3) 0.3884(2) 1.00819(16) 0.0372(6) Uani 1 1 d . . . . .
C23 C 0.5028(3) 0.3246(2) 0.92261(15) 0.0297(5) Uani 1 1 d . . . . .
C24 C 0.3432(3) 0.2474(2) 0.91188(15) 0.0296(5) Uani 1 1 d . . . . .
C25 C 0.2719(3) 0.2338(2) 0.98716(16) 0.0397(6) Uani 1 1 d . . . . .
C26 C 0.1150(3) 0.1566(3) 0.97297(19) 0.0538(8) Uani 1 1 d . . . . .
H26 H 0.0612 0.1448 1.0220 0.065 Uiso 1 1 calc R U . . .
C27 C 0.0416(3) 0.0990(3) 0.88781(19) 0.0534(8) Uani 1 1 d . . . . .
H27 H -0.0641 0.0459 0.8773 0.064 Uiso 1 1 calc R U . . .
C28 C 0.1199(3) 0.1172(2) 0.81601(17) 0.0376(6) Uani 1 1 d . . . . .
H28 H 0.0650 0.0761 0.7573 0.045 Uiso 1 1 calc R U . . .
C29 C 0.5106(3) 0.3717(3) 1.08434(17) 0.0449(7) Uani 1 1 d . . . . .
H29 H 0.5666 0.4131 1.1428 0.054 Uiso 1 1 calc R U . . .
C30 C 0.3609(3) 0.2983(3) 1.07396(17) 0.0447(7) Uani 1 1 d . . . . .
H30 H 0.3129 0.2891 1.1253 0.054 Uiso 1 1 calc R U . . .
N1 N 0.57976(19) 0.28294(15) 0.65766(11) 0.0225(4) Uani 1 1 d . . . . .
N2 N 0.5165(2) 0.09149(16) 0.73461(12) 0.0236(4) Uani 1 1 d . . . . .
N4 N 0.2688(2) 0.18986(16) 0.82581(12) 0.0279(4) Uani 1 1 d . . . . .
N3 N 0.5662(2) 0.33362(17) 0.84674(12) 0.0270(4) Uani 1 1 d . . . . .
O1 O 0.05731(16) 0.10344(15) 0.61175(10) 0.0301(3) Uani 1 1 d . . . . .
P1 P 0.9959(3) 0.73944(19) 0.74091(16) 0.0294(4) Uani 0.721(8) 1 d D U P A 1
F1 F 0.9857(5) 0.7952(4) 0.8375(3) 0.0764(12) Uani 0.721(8) 1 d D U P A 1
F2 F 0.9730(9) 0.6144(4) 0.7728(5) 0.0523(12) Uani 0.721(8) 1 d D U P A 1
F3 F 0.9982(6) 0.6823(5) 0.6428(3) 0.0493(10) Uani 0.721(8) 1 d D U P A 1
F4 F 1.0153(5) 0.8647(3) 0.7085(3) 0.0674(11) Uani 0.721(8) 1 d D U P A 1
F5 F 1.1801(5) 0.7753(5) 0.7680(4) 0.0589(12) Uani 0.721(8) 1 d D U P A 1
F6 F 0.8118(5) 0.7040(5) 0.7097(5) 0.0876(19) Uani 0.721(8) 1 d D U P A 1
P1' P 1.0159(8) 0.7224(6) 0.7679(6) 0.0478(15) Uani 0.279(8) 1 d D U P A 2
F1' F 1.0079(11) 0.7423(11) 0.8711(7) 0.077(3) Uani 0.279(8) 1 d D U P A 2
F2' F 0.9832(19) 0.5836(10) 0.7687(12) 0.048(3) Uani 0.279(8) 1 d D U P A 2
F3' F 1.0419(16) 0.7075(12) 0.6656(8) 0.058(3) Uani 0.279(8) 1 d D U P A 2
F4' F 1.0491(11) 0.8624(7) 0.7641(10) 0.074(3) Uani 0.279(8) 1 d D U P A 2
F5' F 1.1977(12) 0.7505(11) 0.7987(9) 0.058(3) Uani 0.279(8) 1 d D U P A 2
F6' F 0.8283(10) 0.6906(12) 0.7429(8) 0.060(3) Uani 0.279(8) 1 d D U P A 2

loop_
_atom_site_aniso_label
_atom_site_aniso_U_11
_atom_site_aniso_U_22
_atom_site_aniso_U_33
_atom_site_aniso_U_23
_atom_site_aniso_U_13
_atom_site_aniso_U_12
Ru1 0.01492(8) 0.02686(9) 0.02043(8) -0.00860(6) -0.00334(6) 0.00941(6)
S1 0.0148(2) 0.0286(2) 0.0221(2) -0.01006(19) -0.00402(18) 0.00942(19)
C1 0.0247(11) 0.0290(11) 0.0306(11) -0.0167(9) -0.0130(9) 0.0141(9)
C2 0.0317(12) 0.0441(14) 0.0383(13) -0.0237(11) -0.0165(10) 0.0244(11)
C3 0.0478(16) 0.0469(16) 0.0526(17) -0.0287(14) -0.0267(14) 0.0342(14)
C4 0.064(2) 0.0345(14) 0.0586(18) -0.0192(13) -0.0302(16) 0.0306(14)
C5 0.0479(15) 0.0293(12) 0.0478(15) -0.0065(11) -0.0188(12) 0.0166(11)
C6 0.0299(12) 0.0255(11) 0.0354(12) -0.0101(9) -0.0130(10) 0.0132(9)
C7 0.0244(11) 0.0247(10) 0.0279(11) -0.0037(8) -0.0069(9) 0.0071(8)
C8 0.0301(12) 0.0307(12) 0.0390(13) 0.0038(10) -0.0036(10) 0.0036(10)
C9 0.0218(11) 0.0401(13) 0.0367(13) 0.0035(10) 0.0010(9) 0.0018(10)
C10 0.0183(10) 0.0351(12) 0.0307(11) -0.0047(9) 0.0009(8) 0.0079(9)
C11 0.0170(9) 0.0262(10) 0.0229(10) -0.0068(8) -0.0043(8) 0.0080(8)
C12 0.0160(9) 0.0277(10) 0.0216(10) -0.0057(8) -0.0035(7) 0.0082(8)
C13 0.0209(10) 0.0338(12) 0.0320(12) -0.0041(9) -0.0015(9) 0.0140(9)
C14 0.0318(12) 0.0345(12) 0.0417(14) -0.0020(10) -0.0036(10) 0.0190(10)
C15 0.0350(13) 0.0316(12) 0.0374(13) 0.0053(10) -0.0012(10) 0.0117(10)
C16 0.0238(11) 0.0340(12) 0.0281(11) 0.0017(9) 0.0000(9) 0.0084(9)
C17 0.0244(11) 0.0336(12) 0.0333(12) -0.0158(10) -0.0082(9) 0.0139(9)
C18 0.0272(11) 0.0435(14) 0.0248(11) -0.0065(10) -0.0045(9) 0.0096(10)
C19 0.0197(10) 0.0452(14) 0.0301(12) -0.0078(10) -0.0044(9) 0.0056(10)
C20 0.0239(12) 0.0561(16) 0.0348(13) -0.0090(12) -0.0061(10) 0.0026(11)
C21 0.0338(13) 0.0562(17) 0.0287(13) -0.0136(12) -0.0101(10) 0.0039(12)
C22 0.0323(12) 0.0446(14) 0.0248(12) -0.0089(10) -0.0061(10) 0.0094(11)
C23 0.0266(11) 0.0326(12) 0.0247(11) -0.0064(9) -0.0026(9) 0.0099(9)
C24 0.0274(11) 0.0313(11) 0.0242(11) -0.0071(9) -0.0004(9) 0.0084(9)
C25 0.0390(14) 0.0436(14) 0.0255(12) -0.0053(10) 0.0054(10) 0.0033(11)
C26 0.0456(16) 0.0626(19) 0.0336(14) -0.0073(13) 0.0159(12) -0.0065(14)
C27 0.0373(15) 0.0606(18) 0.0384(15) -0.0103(13) 0.0116(12) -0.0113(13)
C28 0.0296(12) 0.0413(14) 0.0290(12) -0.0115(10) 0.0023(10) 0.0018(10)
C29 0.0468(15) 0.0522(16) 0.0212(12) -0.0112(11) -0.0035(11) 0.0075(13)
C30 0.0487(16) 0.0536(16) 0.0213(12) -0.0052(11) 0.0054(11) 0.0076(13)
N1 0.0166(8) 0.0251(9) 0.0216(8) -0.0057(7) -0.0039(6) 0.0077(7)
N2 0.0176(8) 0.0276(9) 0.0220(8) -0.0044(7) -0.0027(7) 0.0084(7)
N4 0.0230(9) 0.0296(9) 0.0252(9) -0.0085(7) -0.0020(7) 0.0078(7)
N3 0.0198(9) 0.0329(10) 0.0233(9) -0.0076(7) -0.0034(7) 0.0092(7)
O1 0.0156(7) 0.0432(9) 0.0283(8) -0.0102(7) -0.0032(6) 0.0140(6)
P1 0.0245(6) 0.0245(6) 0.0368(8) -0.0039(5) 0.0089(6) 0.0064(4)
F1 0.098(2) 0.060(2) 0.065(2) -0.0178(17) 0.0449(19) 0.0143(18)
F2 0.067(2) 0.031(2) 0.063(2) 0.011(2) 0.0282(17) 0.013(2)
F3 0.067(2) 0.041(2) 0.0352(18) -0.0042(14) 0.0083(16) 0.0157(16)
F4 0.100(3) 0.0337(13) 0.077(3) 0.0113(15) 0.024(2) 0.0312(15)
F5 0.0261(14) 0.052(2) 0.084(3) -0.0053(18) 0.0061(16) 0.0009(13)
F6 0.0435(18) 0.058(2) 0.147(5) -0.033(3) -0.018(2) 0.0290(15)
P1' 0.033(2) 0.039(2) 0.065(3) -0.017(2) 0.023(2) 0.0038(16)
F1' 0.065(4) 0.071(6) 0.072(6) -0.039(4) 0.030(4) 0.002(4)
F2' 0.050(5) 0.023(5) 0.056(4) -0.012(4) 0.027(4) -0.010(4)
F3' 0.086(7) 0.041(5) 0.046(5) -0.006(4) 0.000(5) 0.030(5)
F4' 0.074(5) 0.042(4) 0.104(7) -0.016(4) 0.012(5) 0.026(3)
F5' 0.042(4) 0.039(5) 0.073(7) -0.010(4) 0.007(4) -0.003(3)
F6' 0.026(4) 0.079(5) 0.075(5) 0.001(4) 0.032(4) 0.011(4)

loop_
_atom_type_symbol
_atom_type_description
_atom_type_scat_dispersion_real
_atom_type_scat_dispersion_imag
_atom_type_scat_source
C C 0.0181 0.0091 'International Tables Vol C Tables 4.2.6.8 and 6.1.1.4'
H H 0.0000 0.0000 'International Tables Vol C Tables 4.2.6.8 and 6.1.1.4'
F F 0.0727 0.0534 'International Tables Vol C Tables 4.2.6.8 and 6.1.1.4'
N N 0.0311 0.0180 'International Tables Vol C Tables 4.2.6.8 and 6.1.1.4'
O O 0.0492 0.0322 'International Tables Vol C Tables 4.2.6.8 and 6.1.1.4'
P P 0.2955 0.4335 'International Tables Vol C Tables 4.2.6.8 and 6.1.1.4'
Ru Ru 0.0552 3.2960 'International Tables Vol C Tables 4.2.6.8 and 6.1.1.4'
S S 0.3331 0.5567 'International Tables Vol C Tables 4.2.6.8 and 6.1.1.4'

loop_
_geom_angle_atom_site_label_1
_geom_angle_atom_site_label_2
_geom_angle_atom_site_label_3
_geom_angle
N1 Ru1 C1 80.67(9)
N1 Ru1 N4 168.25(7)
C1 Ru1 N4 99.71(9)
N1 Ru1 N3 89.62(7)
C1 Ru1 N3 88.48(8)
N4 Ru1 N3 78.66(7)
N1 Ru1 N2 77.81(7)
C1 Ru1 N2 158.46(9)
N4 Ru1 N2 101.56(7)
N3 Ru1 N2 92.34(7)
N1 Ru1 S1 94.46(5)
C1 Ru1 S1 87.31(6)
N4 Ru1 S1 97.29(5)
N3 Ru1 S1 173.59(5)
N2 Ru1 S1 93.34(5)
O1 S1 C17 105.36(10)
O1 S1 C18 104.44(10)
C17 S1 C18 98.57(12)
O1 S1 Ru1 118.69(6)
C17 S1 Ru1 114.18(7)
C18 S1 Ru1 113.27(8)
C2 C1 C6 117.3(2)
C2 C1 Ru1 130.2(2)
C6 C1 Ru1 112.52(16)
C3 C2 C1 121.1(3)
C3 C2 H2 119.4
C1 C2 H2 119.4
C4 C3 C2 120.6(3)
C4 C3 H3 119.7
C2 C3 H3 119.7
C3 C4 C5 120.2(3)
C3 C4 H4 119.9
C5 C4 H4 119.9
C4 C5 C6 119.1(3)
C4 C5 H5 120.4
C6 C5 H5 120.4
C5 C6 C1 121.5(2)
C5 C6 C7 122.2(3)
C1 C6 C7 116.3(2)
N1 C7 C8 119.1(2)
N1 C7 C6 112.3(2)
C8 C7 C6 128.6(2)
C9 C8 C7 119.5(2)
C9 C8 H8 120.2
C7 C8 H8 120.2
C10 C9 C8 120.7(2)
C10 C9 H9 119.7
C8 C9 H9 119.7
C9 C10 C11 118.6(2)
C9 C10 H10 120.7
C11 C10 H10 120.7
N1 C11 C10 120.1(2)
N1 C11 C12 113.94(18)
C10 C11 C12 125.90(19)
N2 C12 C13 121.3(2)
N2 C12 C11 115.45(18)
C13 C12 C11 123.3(2)
C14 C13 C12 119.7(2)
C14 C13 H13 120.1
C12 C13 H13 120.1
C13 C14 C15 119.1(2)
C13 C14 H14 120.4
C15 C14 H14 120.4
C14 C15 C16 118.6(2)
C14 C15 H15 120.7
C16 C15 H15 120.7
N2 C16 C15 123.1(2)
N2 C16 H16 118.4
C15 C16 H16 118.4
S1 C17 H17A 109.5
S1 C17 H17B 109.5
H17A C17 H17B 109.5
S1 C17 H17C 109.5
H17A C17 H17C 109.5
H17B C17 H17C 109.5
S1 C18 H18A 109.5
S1 C18 H18B 109.5
H18A C18 H18B 109.5
S1 C18 H18C 109.5
H18A C18 H18C 109.5
H18B C18 H18C 109.5
N3 C19 C20 122.3(2)
N3 C19 H19 118.8
C20 C19 H19 118.8
C21 C20 C19 119.9(2)
C21 C20 H20 120.1
C19 C20 H20 120.1
C20 C21 C22 119.4(2)
C20 C21 H21 120.3
C22 C21 H21 120.3
C21 C22 C23 117.5(2)
C21 C22 C29 123.9(2)
C23 C22 C29 118.6(2)
N3 C23 C22 122.8(2)
N3 C23 C24 116.97(19)
C22 C23 C24 120.3(2)
N4 C24 C25 123.8(2)
N4 C24 C23 116.5(2)
C25 C24 C23 119.7(2)
C24 C25 C26 117.4(2)
C24 C25 C30 119.0(2)
C26 C25 C30 123.6(2)
C27 C26 C25 118.8(2)
C27 C26 H26 120.6
C25 C26 H26 120.6
C26 C27 C28 120.6(2)
C26 C27 H27 119.7
C28 C27 H27 119.7
N4 C28 C27 123.0(2)
N4 C28 H28 118.5
C27 C28 H28 118.5
C30 C29 C22 120.8(2)
C30 C29 H29 119.6
C22 C29 H29 119.6
C29 C30 C25 121.5(2)
C29 C30 H30 119.2
C25 C30 H30 119.2
C11 N1 C7 121.90(19)
C11 N1 Ru1 119.44(15)
C7 N1 Ru1 117.83(14)
C16 N2 C12 118.17(19)
C16 N2 Ru1 128.65(15)
C12 N2 Ru1 112.96(14)
C28 N4 C24 116.4(2)
C28 N4 Ru1 129.41(15)
C24 N4 Ru1 114.16(15)
C19 N3 C23 118.12(19)
C19 N3 Ru1 128.11(16)
C23 N3 Ru1 113.68(14)
F5 P1 F1 92.0(3)
F5 P1 F3 90.5(3)
F1 P1 F3 177.5(3)
F5 P1 F6 177.7(3)
F1 P1 F6 89.9(3)
F3 P1 F6 87.6(3)
F5 P1 F2 90.5(3)
F1 P1 F2 91.0(3)
F3 P1 F2 89.1(3)
F6 P1 F2 90.6(4)
F5 P1 F4 90.7(2)
F1 P1 F4 88.8(2)
F3 P1 F4 91.0(2)
F6 P1 F4 88.2(3)
F2 P1 F4 178.9(3)
F5' P1' F1' 87.5(6)
F5' P1' F2' 90.6(8)
F1' P1' F2' 91.1(7)
F5' P1' F3' 87.1(7)
F1' P1' F3' 174.5(7)
F2' P1' F3' 90.1(8)
F5' P1' F6' 176.1(7)
F1' P1' F6' 89.0(6)
F2' P1' F6' 87.7(8)
F3' P1' F6' 96.4(6)
F5' P1' F4' 89.6(6)
F1' P1' F4' 90.5(6)
F2' P1' F4' 178.4(8)
F3' P1' F4' 88.3(7)
F6' P1' F4' 92.3(6)

loop_
_geom_bond_atom_site_label_1
_geom_bond_atom_site_label_2
_geom_bond_distance
Ru1 N1 2.0042(18)
Ru1 C1 2.041(2)
Ru1 N4 2.0908(19)
Ru1 N3 2.1095(17)
Ru1 N2 2.1635(18)
Ru1 S1 2.2358(5)
S1 O1 1.4891(15)
S1 C17 1.788(2)
S1 C18 1.788(3)
C1 C2 1.405(3)
C1 C6 1.409(4)
C2 C3 1.387(4)
C2 H2 0.9500
C3 C4 1.380(5)
C3 H3 0.9500
C4 C5 1.392(4)
C4 H4 0.9500
C5 C6 1.401(3)
C5 H5 0.9500
C6 C7 1.479(3)
C7 N1 1.360(3)
C7 C8 1.386(3)
C8 C9 1.384(4)
C8 H8 0.9500
C9 C10 1.383(3)
C9 H9 0.9500
C10 C11 1.387(3)
C10 H10 0.9500
C11 N1 1.356(3)
C11 C12 1.480(3)
C12 N2 1.365(3)
C12 C13 1.390(3)
C13 C14 1.382(4)
C13 H13 0.9500
C14 C15 1.385(4)
C14 H14 0.9500
C15 C16 1.386(3)
C15 H15 0.9500
C16 N2 1.343(3)
C16 H16 0.9500
C17 H17A 0.9800
C17 H17B 0.9800
C17 H17C 0.9800
C18 H18A 0.9800
C18 H18B 0.9800
C18 H18C 0.9800
C19 N3 1.334(3)
C19 C20 1.400(3)
C19 H19 0.9500
C20 C21 1.366(4)
C20 H20 0.9500
C21 C22 1.406(4)
C21 H21 0.9500
C22 C23 1.406(3)
C22 C29 1.437(4)
C23 N3 1.364(3)
C23 C24 1.430(3)
C24 N4 1.374(3)
C24 C25 1.397(3)
C25 C26 1.406(4)
C25 C30 1.434(3)
C26 C27 1.361(4)
C26 H26 0.9500
C27 C28 1.390(4)
C27 H27 0.9500
C28 N4 1.337(3)
C28 H28 0.9500
C29 C30 1.345(4)
C29 H29 0.9500
C30 H30 0.9500
P1 F5 1.577(4)
P1 F1 1.579(3)
P1 F3 1.581(4)
P1 F6 1.583(4)
P1 F2 1.584(5)
P1 F4 1.594(3)
P1' F5' 1.574(10)
P1' F1' 1.575(9)
P1' F2' 1.600(10)
P1' F3' 1.606(11)
P1' F6' 1.610(9)
P1' F4' 1.620(9)

loop_
_geom_torsion_atom_site_label_1
_geom_torsion_atom_site_label_2
_geom_torsion_atom_site_label_3
_geom_torsion_atom_site_label_4
_geom_torsion
C6 C1 C2 C3 -2.1(3)
Ru1 C1 C2 C3 178.68(17)
C1 C2 C3 C4 0.1(4)
C2 C3 C4 C5 1.4(4)
C3 C4 C5 C6 -0.7(4)
C4 C5 C6 C1 -1.5(4)
C4 C5 C6 C7 177.9(2)
C2 C1 C6 C5 2.9(3)
Ru1 C1 C6 C5 -177.83(17)
C2 C1 C6 C7 -176.60(19)
Ru1 C1 C6 C7 2.7(2)
C5 C6 C7 N1 -177.3(2)
C1 C6 C7 N1 2.2(3)
C5 C6 C7 C8 4.0(4)
C1 C6 C7 C8 -176.5(2)
N1 C7 C8 C9 -1.5(3)
C6 C7 C8 C9 177.1(2)
C7 C8 C9 C10 -0.6(4)
C8 C9 C10 C11 1.4(3)
C9 C10 C11 N1 -0.1(3)
C9 C10 C11 C12 -178.8(2)
N1 C11 C12 N2 -5.8(2)
C10 C11 C12 N2 173.01(19)
N1 C11 C12 C13 172.39(19)
C10 C11 C12 C13 -8.8(3)
N2 C12 C13 C14 1.5(3)
C11 C12 C13 C14 -176.6(2)
C12 C13 C14 C15 -0.5(3)
C13 C14 C15 C16 -0.7(3)
C14 C15 C16 N2 0.9(4)
N3 C19 C20 C21 0.5(4)
C19 C20 C21 C22 -2.2(5)
C20 C21 C22 C23 1.3(4)
C20 C21 C22 C29 -178.2(3)
C21 C22 C23 N3 1.3(4)
C29 C22 C23 N3 -179.2(2)
C21 C22 C23 C24 -178.0(2)
C29 C22 C23 C24 1.6(4)
N3 C23 C24 N4 -0.2(3)
C22 C23 C24 N4 179.1(2)
N3 C23 C24 C25 179.6(2)
C22 C23 C24 C25 -1.1(4)
N4 C24 C25 C26 -0.1(4)
C23 C24 C25 C26 -179.8(3)
N4 C24 C25 C30 180.0(2)
C23 C24 C25 C30 0.2(4)
C24 C25 C26 C27 0.5(5)
C30 C25 C26 C27 -179.6(3)
C25 C26 C27 C28 -0.7(5)
C26 C27 C28 N4 0.5(5)
C21 C22 C29 C30 178.4(3)
C23 C22 C29 C30 -1.1(4)
C22 C29 C30 C25 0.2(5)
C24 C25 C30 C29 0.2(5)
C26 C25 C30 C29 -179.7(3)
C10 C11 N1 C7 -2.1(3)
C12 C11 N1 C7 176.71(17)
C10 C11 N1 Ru1 -171.54(15)
C12 C11 N1 Ru1 7.3(2)
C8 C7 N1 C11 2.9(3)
C6 C7 N1 C11 -175.89(18)
C8 C7 N1 Ru1 172.51(16)
C6 C7 N1 Ru1 -6.3(2)
C15 C16 N2 C12 0.1(3)
C15 C16 N2 Ru1 174.28(17)
C13 C12 N2 C16 -1.3(3)
C11 C12 N2 C16 176.90(17)
C13 C12 N2 Ru1 -176.34(15)
C11 C12 N2 Ru1 1.8(2)
C27 C28 N4 C24 -0.1(4)
C27 C28 N4 Ru1 178.5(2)
C25 C24 N4 C28 -0.1(4)
C23 C24 N4 C28 179.7(2)
C25 C24 N4 Ru1 -178.9(2)
C23 C24 N4 Ru1 0.8(3)
C20 C19 N3 C23 2.1(4)
C20 C19 N3 Ru1 178.4(2)
C22 C23 N3 C19 -2.9(4)
C24 C23 N3 C19 176.3(2)
C22 C23 N3 Ru1 -179.77(19)
C24 C23 N3 Ru1 -0.5(3)
